data_7046770
loop_
_publ_author_name
'Vignesh, Kuduva R.'
'Langley, Stuart K.'
'Gartshore, Christopher J.'
'Borilovi\'c, Ivana'
'Forsyth, Craig M.'
'Rajaraman, Gopalan'
'Murray, Keith S.'

_publ_section_title
;
 Rationalizing the sign and magnitude of the magnetic coupling and
 anisotropy in dinuclear manganese(iii) complexes.
;
_journal_issue 34
_journal_name_full 'Dalton transactions (Cambridge, England : 2003)'
_journal_page_first 11820
_journal_page_last 11833
_journal_paper_doi 10.1039/c8dt01410h
_journal_volume 47
_journal_year 2018
_chemical_formula_moiety 'C36 H24 Cl2 Mn2 N6 O5, 4(C2 H3 N)'
_chemical_formula_sum 'C44 H36 Cl2 Mn2 N10 O5'
_chemical_formula_weight 965.61
_space_group_crystal_system monoclinic
_space_group_IT_number 14
_space_group_name_Hall '-P 2ybc'
_space_group_name_H-M_alt 'P 1 21/c 1'
_symmetry_space_group_name_Hall '-P 2ybc'
_symmetry_space_group_name_H-M 'P 1 21/c 1'
_atom_sites_solution_hydrogens geom
_audit_block_doi 10.5517/ccdc.csd.cc1zmqcp
_audit_creation_method SHELXL-2016/6
_audit_update_record
;
2018-05-22 deposited with the CCDC.
2018-06-19 downloaded from the CCDC.
;
_cell_angle_alpha 90
_cell_angle_beta 92.4480(10)
_cell_angle_gamma 90
_cell_formula_units_Z 4
_cell_length_a 16.1214(5)
_cell_length_b 29.3047(9)
_cell_length_c 9.5424(3)
_cell_measurement_reflns_used 9989
_cell_measurement_temperature 123(2)
_cell_measurement_theta_max 25.94
_cell_measurement_theta_min 2.25
_cell_volume 4504.0(2)
_computing_cell_refinement 'Apex2 v2014.7-1 (Bruker AXS, 2014)'
_computing_data_collection 'Apex2 v2014.7-1 (Bruker AXS, 2014)'
_computing_data_reduction 'Apex2 v2014.7-1 (Bruker AXS, 2014)'
_computing_structure_refinement 'SHELXL-2016/6 (Sheldrick, 2016)'
_computing_structure_solution 'SHELXS-2016/6 (Sheldrick, 2016)'
_diffrn_ambient_temperature 123(2)
_diffrn_measured_fraction_theta_full 0.998
_diffrn_measured_fraction_theta_max 0.998
_diffrn_measurement_device_type 'Bruker APEXII CCD'
_diffrn_measurement_method '\f and \w scans'
_diffrn_radiation_type MoK\a
_diffrn_radiation_wavelength 0.71073
_diffrn_reflns_av_R_equivalents 0.0646
_diffrn_reflns_av_unetI/netI 0.0499
_diffrn_reflns_Laue_measured_fraction_full 0.998
_diffrn_reflns_Laue_measured_fraction_max 0.998
_diffrn_reflns_limit_h_max 19
_diffrn_reflns_limit_h_min -19
_diffrn_reflns_limit_k_max 35
_diffrn_reflns_limit_k_min 0
_diffrn_reflns_limit_l_max 11
_diffrn_reflns_limit_l_min 0
_diffrn_reflns_number 17978
_diffrn_reflns_point_group_measured_fraction_full 0.998
_diffrn_reflns_point_group_measured_fraction_max 0.998
_diffrn_reflns_theta_full 25.199
_diffrn_reflns_theta_max 25.199
_diffrn_reflns_theta_min 1.879
_diffrn_source 'fine focus sealed tube'
_exptl_absorpt_coefficient_mu 0.736
_exptl_absorpt_correction_T_max 0.7453
_exptl_absorpt_correction_T_min 0.6616
_exptl_absorpt_correction_type multi-scan
_exptl_absorpt_process_details 'TWINABS v2012/1 (Bruker AXS, 2012)'
_exptl_crystal_colour orange
_exptl_crystal_density_diffrn 1.424
_exptl_crystal_density_method 'not measured'
_exptl_crystal_description block
_exptl_crystal_F_000 1976
_exptl_crystal_size_max 0.325
_exptl_crystal_size_mid 0.210
_exptl_crystal_size_min 0.100
_refine_diff_density_max 0.709
_refine_diff_density_min -0.479
_refine_diff_density_rms 0.085
_refine_ls_extinction_method none
_refine_ls_goodness_of_fit_ref 1.068
_refine_ls_hydrogen_treatment constr
_refine_ls_matrix_type full
_refine_ls_number_parameters 573
_refine_ls_number_reflns 8145
_refine_ls_number_restraints 12
_refine_ls_restrained_S_all 1.074
_refine_ls_R_factor_all 0.0564
_refine_ls_R_factor_gt 0.0422
_refine_ls_shift/su_max 0.001
_refine_ls_shift/su_mean 0.000
_refine_ls_structure_factor_coef Fsqd
_refine_ls_weighting_details 'w=1/[\s^2^(Fo^2^)+(0.0510P)^2^+4.2874P] where P=(Fo^2^+2Fc^2^)/3'
_refine_ls_weighting_scheme calc
_refine_ls_wR_factor_gt 0.0985
_refine_ls_wR_factor_ref 0.1062
_reflns_Friedel_coverage 0.000
_reflns_number_gt 7083
_reflns_number_total 8145
_reflns_threshold_expression 'I > 2\s(I)'
_cod_data_source_file c8dt01410h2.cif
_cod_data_source_block ws225t5
_cod_depositor_comments 'Adding full bibliography for 7046766--7046777.cif.'
_cod_database_code 7046770
_shelx_shelxl_version_number 2016/6
_shelx_space_group_comment
;
The symmetry employed for this shelxl refinement is uniquely defined
by the following loop, which should always be used as a source of
symmetry information in preference to the above space-group names.
They are only intended as comments.
;

loop_
_space_group_symop_operation_xyz
'x, y, z'
'-x, y+1/2, -z+1/2'
'-x, -y, -z'
'x, -y-1/2, z-1/2'

loop_
_atom_site_label
_atom_site_type_symbol
_atom_site_fract_x
_atom_site_fract_y
_atom_site_fract_z
_atom_site_U_iso_or_equiv
_atom_site_adp_type
_atom_site_occupancy
_atom_site_site_symmetry_order
_atom_site_calc_flag
_atom_site_refinement_flags_posn
_atom_site_refinement_flags_adp
Mn1 Mn 0.16532(4) 0.65620(2) 0.77678(6) 0.01396(13) Uani 1 1 d . .
Mn2 Mn 0.16019(4) 0.55738(2) 0.63708(6) 0.01465(14) Uani 1 1 d . .
Cl1 Cl 0.27980(6) 0.67241(3) 0.94626(11) 0.0225(2) Uani 1 1 d . .
Cl2 Cl 0.11411(6) 0.49710(3) 0.79891(11) 0.0229(2) Uani 1 1 d . .
O1 O 0.23261(17) 0.66936(9) 0.6144(3) 0.0192(6) Uani 1 1 d . .
O2 O 0.21526(17) 0.60513(8) 0.4865(3) 0.0175(6) Uani 1 1 d . .
O3 O 0.05159(16) 0.65209(8) 0.6364(3) 0.0183(6) Uani 1 1 d . .
O4 O 0.04758(16) 0.57814(8) 0.5760(3) 0.0176(6) Uani 1 1 d . .
O5 O 0.17928(16) 0.59582(8) 0.7798(3) 0.0175(6) Uani 1 1 d . .
N1 N 0.0702(2) 0.65377(10) 0.9203(3) 0.0165(7) Uani 1 1 d . .
N2 N 0.13059(19) 0.72357(10) 0.7869(3) 0.0154(7) Uani 1 1 d . .
N3 N 0.1593(2) 0.51258(10) 0.4683(3) 0.0167(7) Uani 1 1 d . .
N4 N 0.2816(2) 0.53166(10) 0.6491(4) 0.0193(7) Uani 1 1 d . .
N5 N -0.3876(3) 0.64395(17) 0.3430(6) 0.0511(12) Uani 1 1 d . .
N6 N 0.5312(3) 0.71704(16) 0.0477(5) 0.0517(13) Uani 1 1 d . .
N7 N 0.3893(3) 0.52585(15) 0.1287(5) 0.0418(11) Uani 1 1 d . .
N8 N 0.4209(4) 0.39822(19) 0.3063(6) 0.0716(16) Uani 1 1 d . .
N9 N 0.1731(3) 0.26005(15) 0.7468(5) 0.0559(13) Uani 1 1 d . .
N10 N -0.2649(5) 0.6210(3) 0.9907(9) 0.106(3) Uani 1 1 d . U
C1 C 0.2482(2) 0.64292(12) 0.5119(4) 0.0151(8) Uani 1 1 d . .
C2 C 0.3131(2) 0.65960(13) 0.4165(4) 0.0175(9) Uani 1 1 d . .
C3 C 0.3309(2) 0.70572(13) 0.4063(5) 0.0210(9) Uani 1 1 d . .
H3 H 0.304025 0.727029 0.464113 0.025 Uiso 1 1 calc R U
C4 C 0.3877(2) 0.72073(14) 0.3125(5) 0.0240(9) Uani 1 1 d . .
H4 H 0.399105 0.752390 0.304106 0.029 Uiso 1 1 calc R U
C5 C 0.4279(2) 0.68934(15) 0.2305(5) 0.0239(9) Uani 1 1 d . .
C6 C 0.4120(3) 0.64291(14) 0.2430(5) 0.0274(10) Uani 1 1 d . .
H6 H 0.440709 0.621435 0.188322 0.033 Uiso 1 1 calc R U
C7 C 0.3545(3) 0.62844(14) 0.3352(4) 0.0210(9) Uani 1 1 d . .
H7 H 0.342958 0.596791 0.343500 0.025 Uiso 1 1 calc R U
C8 C 0.4861(3) 0.70468(16) 0.1290(5) 0.0360(12) Uani 1 1 d . .
C9 C 0.0158(2) 0.61784(13) 0.5868(4) 0.0159(8) Uani 1 1 d . .
C10 C -0.0722(2) 0.62316(12) 0.5333(4) 0.0164(8) Uani 1 1 d . .
C11 C -0.1228(3) 0.65515(13) 0.5938(5) 0.0230(9) Uani 1 1 d . .
H11 H -0.101282 0.673672 0.668482 0.028 Uiso 1 1 calc R U
C12 C -0.2046(3) 0.66033(15) 0.5461(5) 0.0292(11) Uani 1 1 d . .
H12 H -0.239468 0.681728 0.589742 0.035 Uiso 1 1 calc R U
C13 C -0.2357(3) 0.63419(14) 0.4342(5) 0.0245(10) Uani 1 1 d . .
C14 C -0.1848(2) 0.60202(13) 0.3711(5) 0.0205(9) Uani 1 1 d . .
H14 H -0.205793 0.584143 0.294532 0.025 Uiso 1 1 calc R U
C15 C -0.1042(2) 0.59663(13) 0.4211(4) 0.0192(9) Uani 1 1 d . .
H15 H -0.069739 0.574656 0.379227 0.023 Uiso 1 1 calc R U
C16 C -0.3198(3) 0.63957(16) 0.3838(5) 0.0323(11) Uani 1 1 d . .
C17 C 0.0405(3) 0.61520(14) 0.9741(4) 0.0218(9) Uani 1 1 d . .
H17 H 0.069026 0.587327 0.959710 0.026 Uiso 1 1 calc R U
C18 C -0.0308(3) 0.61492(14) 1.0502(5) 0.0252(10) Uani 1 1 d . .
H18 H -0.051132 0.587183 1.087120 0.030 Uiso 1 1 calc R U
C19 C -0.0719(3) 0.65572(14) 1.0717(5) 0.0263(10) Uani 1 1 d . .
H19 H -0.120501 0.656320 1.124702 0.032 Uiso 1 1 calc R U
C20 C -0.0415(3) 0.69560(14) 1.0151(4) 0.0229(9) Uani 1 1 d . .
H20 H -0.069120 0.723814 1.028172 0.027 Uiso 1 1 calc R U
C21 C 0.0299(2) 0.69376(13) 0.9391(4) 0.0161(8) Uani 1 1 d . .
C22 C 0.0675(2) 0.73346(12) 0.8708(4) 0.0163(8) Uani 1 1 d . .
C23 C 0.0417(3) 0.77788(13) 0.8896(4) 0.0204(9) Uani 1 1 d . .
H23 H -0.002586 0.784502 0.948902 0.025 Uiso 1 1 calc R U
C24 C 0.0816(3) 0.81277(14) 0.8204(4) 0.0233(9) Uani 1 1 d . .
H24 H 0.065113 0.843550 0.833386 0.028 Uiso 1 1 calc R U
C25 C 0.1448(2) 0.80282(13) 0.7334(4) 0.0210(9) Uani 1 1 d . .
H25 H 0.172000 0.826284 0.684307 0.025 Uiso 1 1 calc R U
C26 C 0.1677(2) 0.75745(12) 0.7193(4) 0.0181(8) Uani 1 1 d . .
H26 H 0.211411 0.750158 0.659365 0.022 Uiso 1 1 calc R U
C27 C 0.0949(2) 0.50521(13) 0.3798(5) 0.0199(9) Uani 1 1 d . .
H27 H 0.044018 0.520221 0.396204 0.024 Uiso 1 1 calc R U
C28 C 0.0987(3) 0.47664(13) 0.2648(5) 0.0226(9) Uani 1 1 d . .
H28 H 0.051602 0.472524 0.202761 0.027 Uiso 1 1 calc R U
C29 C 0.1724(3) 0.45421(13) 0.2420(4) 0.0259(10) Uani 1 1 d . .
H29 H 0.176580 0.434250 0.164168 0.031 Uiso 1 1 calc R U
C30 C 0.2399(3) 0.46119(13) 0.3340(5) 0.0225(9) Uani 1 1 d . .
H30 H 0.290912 0.445937 0.320133 0.027 Uiso 1 1 calc R U
C31 C 0.2324(2) 0.49064(12) 0.4465(4) 0.0175(9) Uani 1 1 d . .
C32 C 0.3000(2) 0.50052(13) 0.5510(4) 0.0193(9) Uani 1 1 d . .
C33 C 0.3781(3) 0.48059(15) 0.5514(5) 0.0284(10) Uani 1 1 d . .
H33 H 0.391376 0.459247 0.480819 0.034 Uiso 1 1 calc R U
C34 C 0.4361(3) 0.49217(16) 0.6555(5) 0.0317(11) Uani 1 1 d . .
H34 H 0.489326 0.478168 0.658727 0.038 Uiso 1 1 calc R U
C35 C 0.4169(3) 0.52392(16) 0.7542(5) 0.0299(10) Uani 1 1 d . .
H35 H 0.456655 0.532425 0.825791 0.036 Uiso 1 1 calc R U
C36 C 0.3387(3) 0.54344(15) 0.7481(5) 0.0251(10) Uani 1 1 d . .
H36 H 0.325318 0.565712 0.815890 0.030 Uiso 1 1 calc R U
C37 C 0.2400(3) 0.55811(16) 0.0948(5) 0.0340(11) Uani 1 1 d . .
H37A H 0.214713 0.560350 0.186083 0.051 Uiso 1 1 calc R U
H37B H 0.206488 0.537930 0.033198 0.051 Uiso 1 1 calc R U
H37C H 0.242663 0.588505 0.052366 0.051 Uiso 1 1 calc R U
C38 C 0.3240(3) 0.53953(16) 0.1137(5) 0.0292(11) Uani 1 1 d . .
C39 C 0.5257(4) 0.3328(2) 0.3017(9) 0.074(2) Uani 1 1 d . .
H39A H 0.582034 0.345424 0.301886 0.111 Uiso 1 1 calc R U
H39B H 0.515120 0.314788 0.216325 0.111 Uiso 1 1 calc R U
H39C H 0.520289 0.313271 0.384114 0.111 Uiso 1 1 calc R U
C40 C 0.4667(3) 0.36945(18) 0.3058(6) 0.0444(13) Uani 1 1 d . .
C41 C 0.3045(5) 0.2338(3) 0.6256(9) 0.086(2) Uani 1 1 d . U
H41A H 0.331687 0.209222 0.679686 0.130 Uiso 1 1 calc R U
H41B H 0.342690 0.259682 0.619099 0.130 Uiso 1 1 calc R U
H41C H 0.288898 0.222827 0.531120 0.130 Uiso 1 1 calc R U
C42 C 0.2294(3) 0.24857(19) 0.6960(6) 0.0447(13) Uani 1 1 d . .
C43 C -0.4045(6) 0.5825(3) 1.0408(8) 0.097(3) Uani 1 1 d . .
H43A H -0.447698 0.603495 1.005042 0.146 Uiso 1 1 calc R U
H43B H -0.409754 0.578156 1.141827 0.146 Uiso 1 1 calc R U
H43C H -0.410680 0.553049 0.992836 0.146 Uiso 1 1 calc R U
C44 C -0.3241(5) 0.6013(3) 1.0153(8) 0.074(2) Uani 1 1 d . .

loop_
_atom_site_aniso_label
_atom_site_aniso_U_11
_atom_site_aniso_U_22
_atom_site_aniso_U_33
_atom_site_aniso_U_23
_atom_site_aniso_U_13
_atom_site_aniso_U_12
Mn1 0.0164(3) 0.0106(3) 0.0150(3) -0.0014(2) 0.0027(3) -0.0011(2)
Mn2 0.0152(3) 0.0109(3) 0.0180(3) -0.0021(2) 0.0026(3) -0.0004(2)
Cl1 0.0222(5) 0.0193(5) 0.0255(5) 0.0013(4) -0.0046(4) -0.0022(4)
Cl2 0.0290(6) 0.0162(5) 0.0239(5) 0.0003(4) 0.0051(5) -0.0050(4)
O1 0.0214(15) 0.0139(13) 0.0227(16) -0.0045(12) 0.0069(12) -0.0025(11)
O2 0.0222(15) 0.0122(13) 0.0183(14) 0.0010(11) 0.0025(12) -0.0043(11)
O3 0.0185(14) 0.0149(13) 0.0213(15) -0.0025(12) -0.0019(12) -0.0020(11)
O4 0.0151(14) 0.0134(13) 0.0245(15) -0.0034(11) 0.0027(12) -0.0003(11)
O5 0.0199(14) 0.0142(12) 0.0184(13) -0.0006(11) 0.0002(12) -0.0003(11)
N1 0.0163(17) 0.0180(17) 0.0152(17) -0.0003(13) 0.0006(14) -0.0013(14)
N2 0.0179(16) 0.0139(15) 0.0141(17) -0.0005(13) -0.0023(14) -0.0007(13)
N3 0.0201(18) 0.0109(15) 0.0195(17) 0.0010(13) 0.0049(16) 0.0006(14)
N4 0.0224(18) 0.0160(16) 0.0197(18) 0.0027(14) 0.0025(16) 0.0000(14)
N5 0.030(3) 0.062(3) 0.060(3) -0.007(3) -0.015(2) 0.006(2)
N6 0.042(3) 0.057(3) 0.058(3) 0.018(3) 0.029(3) 0.004(2)
N7 0.039(3) 0.042(3) 0.043(3) -0.010(2) -0.005(2) 0.009(2)
N8 0.073(4) 0.079(4) 0.063(4) -0.006(3) 0.016(3) 0.040(3)
N9 0.061(3) 0.046(3) 0.064(3) 0.011(2) 0.034(3) 0.009(2)
N10 0.100(3) 0.112(3) 0.105(3) -0.0134(19) 0.0066(19) 0.0028(19)
C1 0.0123(19) 0.016(2) 0.017(2) 0.0026(16) 0.0023(16) -0.0007(16)
C2 0.014(2) 0.018(2) 0.020(2) 0.0008(17) -0.0033(17) -0.0008(15)
C3 0.022(2) 0.0166(19) 0.025(2) 0.0019(18) 0.0059(18) 0.0018(17)
C4 0.023(2) 0.021(2) 0.029(2) 0.002(2) 0.009(2) -0.0060(17)
C5 0.013(2) 0.035(2) 0.023(2) 0.005(2) 0.0052(18) -0.0010(18)
C6 0.028(2) 0.024(2) 0.031(3) 0.001(2) 0.010(2) 0.0022(18)
C7 0.022(2) 0.019(2) 0.023(2) -0.0004(18) 0.0050(18) 0.0002(17)
C8 0.031(3) 0.036(3) 0.043(3) 0.007(2) 0.014(2) 0.003(2)
C9 0.021(2) 0.015(2) 0.0117(19) 0.0031(15) 0.0055(16) -0.0027(17)
C10 0.018(2) 0.0139(19) 0.017(2) -0.0005(16) 0.0005(17) -0.0021(16)
C11 0.023(2) 0.021(2) 0.024(2) -0.0102(18) -0.0023(19) -0.0011(18)
C12 0.028(3) 0.025(2) 0.034(3) -0.006(2) 0.000(2) 0.0090(19)
C13 0.023(2) 0.020(2) 0.030(2) 0.0033(19) -0.006(2) -0.0011(18)
C14 0.021(2) 0.0154(19) 0.025(2) 0.0000(17) 0.0022(18) -0.0051(15)
C15 0.018(2) 0.019(2) 0.021(2) 0.0000(17) 0.0031(17) 0.0015(16)
C16 0.029(3) 0.030(3) 0.038(3) -0.007(2) -0.005(2) 0.006(2)
C17 0.028(2) 0.019(2) 0.019(2) 0.0016(17) 0.0026(18) -0.0034(18)
C18 0.030(3) 0.023(2) 0.024(2) 0.0042(19) 0.0069(19) -0.0040(19)
C19 0.024(2) 0.032(2) 0.024(2) 0.002(2) 0.0062(19) -0.0055(19)
C20 0.022(2) 0.025(2) 0.022(2) -0.0009(18) 0.0046(18) 0.0053(18)
C21 0.019(2) 0.019(2) 0.0099(18) 0.0003(16) -0.0014(16) -0.0016(16)
C22 0.016(2) 0.0187(19) 0.0139(19) -0.0046(16) -0.0040(17) -0.0017(15)
C23 0.022(2) 0.018(2) 0.022(2) 0.0005(17) 0.0051(18) 0.0082(16)
C24 0.037(3) 0.015(2) 0.018(2) -0.0021(16) -0.0029(19) 0.0018(18)
C25 0.023(2) 0.0177(19) 0.021(2) 0.0010(17) -0.0041(18) -0.0048(16)
C26 0.020(2) 0.0186(19) 0.0158(19) 0.0016(15) 0.0018(18) -0.0044(17)
C27 0.016(2) 0.018(2) 0.026(2) -0.0016(18) 0.0073(18) -0.0017(16)
C28 0.025(2) 0.022(2) 0.021(2) -0.0028(18) 0.0034(18) -0.0066(17)
C29 0.039(3) 0.0176(19) 0.022(2) -0.0046(17) 0.011(2) -0.0029(19)
C30 0.023(2) 0.018(2) 0.027(2) 0.0003(18) 0.0092(19) 0.0008(17)
C31 0.023(2) 0.0095(18) 0.021(2) 0.0049(16) 0.0058(18) 0.0015(16)
C32 0.022(2) 0.0144(19) 0.022(2) 0.0043(16) 0.0075(18) -0.0023(16)
C33 0.025(2) 0.029(2) 0.031(3) 0.001(2) 0.005(2) 0.0098(19)
C34 0.020(2) 0.041(3) 0.035(3) 0.002(2) 0.003(2) 0.011(2)
C35 0.018(2) 0.039(3) 0.033(3) 0.002(2) 0.000(2) -0.0023(19)
C36 0.025(2) 0.027(2) 0.023(3) 0.000(2) -0.0010(18) -0.0012(19)
C37 0.035(3) 0.035(3) 0.032(3) 0.010(2) -0.001(2) 0.001(2)
C38 0.039(3) 0.027(2) 0.021(3) 0.0034(19) -0.002(2) -0.002(2)
C39 0.067(4) 0.051(4) 0.102(6) -0.013(4) -0.023(4) 0.027(3)
C40 0.043(3) 0.044(3) 0.046(3) -0.014(3) 0.000(3) 0.012(3)
C41 0.084(3) 0.088(3) 0.088(3) 0.0047(19) 0.0118(19) 0.0079(19)
C42 0.047(3) 0.043(3) 0.045(3) 0.011(3) 0.016(3) 0.005(3)
C43 0.158(9) 0.077(5) 0.058(5) -0.007(4) 0.027(5) -0.044(6)
C44 0.074(5) 0.086(5) 0.060(5) -0.039(4) -0.007(4) 0.018(4)

loop_
_atom_type_symbol
_atom_type_description
_atom_type_scat_dispersion_real
_atom_type_scat_dispersion_imag
_atom_type_scat_source
C C 0.0033 0.0016 'International Tables Vol C Tables 4.2.6.8 and 6.1.1.4'
H H 0.0000 0.0000 'International Tables Vol C Tables 4.2.6.8 and 6.1.1.4'
N N 0.0061 0.0033 'International Tables Vol C Tables 4.2.6.8 and 6.1.1.4'
O O 0.0106 0.0060 'International Tables Vol C Tables 4.2.6.8 and 6.1.1.4'
Cl Cl 0.1484 0.1585 'International Tables Vol C Tables 4.2.6.8 and 6.1.1.4'
Mn Mn 0.3368 0.7283 'International Tables Vol C Tables 4.2.6.8 and 6.1.1.4'

loop_
_geom_angle_atom_site_label_1
_geom_angle_atom_site_label_2
_geom_angle_atom_site_label_3
_geom_angle
O5 Mn1 O1 97.69(11)
O5 Mn1 N2 170.54(12)
O1 Mn1 N2 90.53(12)
O5 Mn1 N1 92.92(12)
O1 Mn1 N1 164.30(12)
N2 Mn1 N1 78.10(12)
O5 Mn1 O3 93.23(11)
O1 Mn1 O3 90.25(11)
N2 Mn1 O3 82.03(11)
N1 Mn1 O3 77.59(11)
O5 Mn1 Cl1 95.20(9)
O1 Mn1 Cl1 93.25(9)
N2 Mn1 Cl1 88.95(9)
N1 Mn1 Cl1 97.28(9)
O3 Mn1 Cl1 170.36(7)
O5 Mn1 Mn2 26.70(9)
O1 Mn1 Mn2 81.60(8)
N2 Mn1 Mn2 152.88(9)
N1 Mn1 Mn2 103.61(9)
O3 Mn1 Mn2 72.15(6)
Cl1 Mn1 Mn2 117.26(3)
O5 Mn2 O4 99.03(11)
O5 Mn2 N3 170.45(13)
O4 Mn2 N3 89.43(12)
O5 Mn2 N4 93.16(13)
O4 Mn2 N4 165.82(13)
N3 Mn2 N4 77.91(13)
O5 Mn2 O2 92.03(11)
O4 Mn2 O2 90.16(11)
N3 Mn2 O2 83.47(11)
N4 Mn2 O2 82.16(11)
O5 Mn2 Cl2 91.19(9)
O4 Mn2 Cl2 96.14(8)
N3 Mn2 Cl2 92.30(9)
N4 Mn2 Cl2 90.79(9)
O2 Mn2 Cl2 172.39(8)
O5 Mn2 Mn1 26.69(8)
O4 Mn2 Mn1 81.43(7)
N3 Mn2 Mn1 153.85(8)
N4 Mn2 Mn1 107.24(9)
O2 Mn2 Mn1 72.17(7)
Cl2 Mn2 Mn1 112.93(3)
C1 O1 Mn1 128.0(2)
C1 O2 Mn2 127.8(3)
C9 O3 Mn1 129.0(2)
C9 O4 Mn2 128.5(3)
Mn1 O5 Mn2 126.61(15)
C17 N1 C21 119.9(3)
C17 N1 Mn1 124.2(3)
C21 N1 Mn1 115.1(3)
C26 N2 C22 119.3(3)
C26 N2 Mn1 124.1(3)
C22 N2 Mn1 116.5(2)
C27 N3 C31 118.9(3)
C27 N3 Mn2 125.1(3)
C31 N3 Mn2 116.0(3)
C36 N4 C32 120.0(3)
C36 N4 Mn2 124.0(3)
C32 N4 Mn2 116.0(3)
O2 C1 O1 126.1(3)
O2 C1 C2 118.3(3)
O1 C1 C2 115.6(3)
C3 C2 C7 119.7(4)
C3 C2 C1 120.9(4)
C7 C2 C1 119.4(3)
C4 C3 C2 120.1(4)
C3 C4 C5 119.6(4)
C4 C5 C6 120.6(4)
C4 C5 C8 120.2(4)
C6 C5 C8 119.2(4)
C7 C6 C5 119.3(4)
C6 C7 C2 120.6(4)
N6 C8 C5 179.1(6)
O3 C9 O4 125.9(4)
O3 C9 C10 117.7(3)
O4 C9 C10 116.4(3)
C11 C10 C15 119.3(4)
C11 C10 C9 119.7(4)
C15 C10 C9 121.0(3)
C10 C11 C12 120.5(4)
C11 C12 C13 119.9(4)
C12 C13 C14 120.1(4)
C12 C13 C16 120.3(4)
C14 C13 C16 119.6(4)
C15 C14 C13 119.4(4)
C14 C15 C10 120.8(4)
N5 C16 C13 179.9(8)
N1 C17 C18 121.6(4)
C17 C18 C19 119.0(4)
C20 C19 C18 119.3(4)
C19 C20 C21 119.1(4)
N1 C21 C20 121.0(4)
N1 C21 C22 114.5(3)
C20 C21 C22 124.4(4)
N2 C22 C23 121.1(3)
N2 C22 C21 115.2(3)
C23 C22 C21 123.7(4)
C22 C23 C24 119.0(4)
C25 C24 C23 120.1(4)
C24 C25 C26 118.0(4)
N2 C26 C25 122.4(4)
N3 C27 C28 122.9(4)
C29 C28 C27 118.6(4)
C28 C29 C30 119.2(4)
C29 C30 C31 119.4(4)
N3 C31 C30 121.0(4)
N3 C31 C32 115.0(3)
C30 C31 C32 124.1(4)
N4 C32 C33 120.6(4)
N4 C32 C31 115.1(3)
C33 C32 C31 124.3(4)
C34 C33 C32 119.1(4)
C35 C34 C33 119.8(4)
C34 C35 C36 119.0(4)
N4 C36 C35 121.5(4)
N7 C38 C37 178.9(5)
N8 C40 C39 178.6(8)
N9 C42 C41 178.8(7)
N10 C44 C43 171.9(9)

loop_
_geom_bond_atom_site_label_1
_geom_bond_atom_site_label_2
_geom_bond_distance
Mn1 O5 1.784(2)
Mn1 O1 1.967(3)
Mn1 N2 2.056(3)
Mn1 N1 2.100(3)
Mn1 O3 2.227(3)
Mn1 Cl1 2.4480(12)
Mn1 Mn2 3.1874(7)
Mn2 O5 1.784(3)
Mn2 O4 1.979(3)
Mn2 N3 2.077(3)
Mn2 N4 2.096(3)
Mn2 O2 2.218(3)
Mn2 Cl2 2.4811(11)
O1 C1 1.281(5)
O2 C1 1.248(4)
O3 C9 1.241(5)
O4 C9 1.277(5)
N1 C17 1.338(5)
N1 C21 1.356(5)
N2 C26 1.340(5)
N2 C22 1.353(5)
N3 C27 1.327(5)
N3 C31 1.367(5)
N4 C36 1.336(6)
N4 C32 1.350(5)
N5 C16 1.152(6)
N6 C8 1.145(6)
N7 C38 1.130(6)
N8 C40 1.120(7)
N9 C42 1.100(6)
N10 C44 1.147(10)
C1 C2 1.497(5)
C2 C3 1.386(5)
C2 C7 1.388(6)
C3 C4 1.379(6)
C4 C5 1.386(6)
C5 C6 1.391(6)
C5 C8 1.448(6)
C6 C7 1.373(6)
C9 C10 1.496(6)
C10 C11 1.385(6)
C10 C15 1.404(6)
C11 C12 1.385(6)
C12 C13 1.389(6)
C13 C14 1.403(6)
C13 C16 1.427(6)
C14 C15 1.373(6)
C17 C18 1.385(6)
C18 C19 1.387(6)
C19 C20 1.386(6)
C20 C21 1.387(6)
C21 C22 1.476(5)
C22 C23 1.380(5)
C23 C24 1.389(6)
C24 C25 1.373(6)
C25 C26 1.388(5)
C27 C28 1.384(6)
C28 C29 1.383(6)
C29 C30 1.384(6)
C30 C31 1.387(6)
C31 C32 1.474(6)
C32 C33 1.388(6)
C33 C34 1.377(7)
C34 C35 1.369(7)
C35 C36 1.383(6)
C37 C38 1.462(7)
C39 C40 1.436(7)
C41 C42 1.473(9)
C43 C44 1.438(10)
